data_7204131
loop_
_publ_author_name
'Yamochi, Hideki'
'Sogoshi, Norihito'
'Simizu, Yasuhiro'
'Saito, Gunzi'
'Matsumoto, Kiyoshi'

_publ_section_title
;
 The crystal and electronic structure analysis of (OMTTF)2[Ni(tdas)2]
;
_journal_issue 9
_journal_name_full 'Journal of Materials Chemistry'
_journal_page_first 2216
_journal_paper_doi 10.1039/b101909k
_journal_volume 11
_journal_year 2001
_chemical_compound_source 'Local laboratory'
_chemical_formula_moiety 'C32 H32 N4 S14 Ni1  '
_chemical_formula_weight 980.25
_space_group_IT_number 14
_symmetry_cell_setting monoclinic
_symmetry_space_group_name_Hall '-P 2yab'
_symmetry_space_group_name_H-M 'P 1 21/a 1'
_atom_type_scat_source 'International Tables (1974)'
_cell_angle_alpha 90.000000(0)
_cell_angle_beta 96.57(2)
_cell_angle_gamma 90.000000(0)
_cell_formula_units_Z 2
_cell_length_a 10.160(7)
_cell_length_b 13.851(3)
_cell_length_c 13.678(1)
_cell_measurement_reflns_used 25
_cell_measurement_temperature 295(2)
_cell_measurement_theta_max 15.36
_cell_measurement_theta_min 13.785
_cell_volume 1912.2(14)
_computing_publication_material Crystan
_computing_structure_refinement Crystan
_computing_structure_solution Crystan
_diffrn_measurement_device 'Rigaku AFC5S'
_diffrn_measurement_method theta/2theta
_diffrn_radiation_type 'Mo K-alpha'
_diffrn_radiation_wavelength 0.71073
_diffrn_reflns_av_R_equivalents 0.101
_diffrn_reflns_limit_h_max 13
_diffrn_reflns_limit_h_min 0
_diffrn_reflns_limit_k_max 18
_diffrn_reflns_limit_k_min 0
_diffrn_reflns_limit_l_max 18
_diffrn_reflns_limit_l_min -18
_diffrn_reflns_number 5657
_diffrn_reflns_theta_max 24.19
_exptl_absorpt_coefficient_mu 12.775
_exptl_absorpt_correction_type none
_exptl_crystal_colour Black
_exptl_crystal_density_diffrn 1.703
_exptl_crystal_description Plate
_refine_diff_density_max 0.49
_refine_diff_density_min -0.51
_refine_ls_extinction_method None
_refine_ls_goodness_of_fit_obs 2.730
_refine_ls_hydrogen_treatment refU
_refine_ls_number_parameters 248
_refine_ls_number_reflns 1880
_refine_ls_R_factor_obs 0.055
_refine_ls_shift/esd_max 0.0913
_refine_ls_shift/esd_mean 0.0056
_refine_ls_structure_factor_coef F
_refine_ls_weighting_scheme unit
_reflns_number_observed 1880
_reflns_number_total 4728
_reflns_observed_criterion refl_observed_if_I_>_2.00_sigma(I)
_cod_data_source_file b101909k.txt
_cod_data_source_block omttfni
_cod_depositor_comments
;
The following automatic conversions were performed:
'_symmetry_cell_setting' value 'Monoclinic' changed to 'monoclinic'
according to '/home/adriana/struct/CIF-dictionaries/cif_core.dic'
dictionary named 'cif_core.dic' version 2.4.1 from
2010-06-29.

'_refine_ls_weighting_scheme' value 'Unit' changed to 'unit'
according to '/home/adriana/struct/CIF-dictionaries/cif_core.dic'
dictionary named 'cif_core.dic' version 2.4.1 from 2010-06-29.

Automatic conversion script
Id: cif_fix_enum 1555 2011-01-17 13:19:09Z saulius 

The following automatic conversions were performed:

'_cell_measurement_temperature' value 'room temperature' was changed
to '295(2)' - the room/ambient temperature average [293;298] in
Kelvins(K) was taken.

Automatic conversion script
Id: cif_fix_values 1569 2011-02-09 13:29:24Z adriana 

The following automatic conversions were performed:

'_atom_site_thermal_displace_type' tag value 'Uij' was replaced with
'Uani' value 26 times.

Automatic conversion script
Id: cif_fix_values 1646 2011-03-28 12:23:43Z adriana 
;
_cod_original_cell_volume 1912(1)
_cod_original_sg_symbol_H-M 'P 21/a        '
_cod_database_code 7204131

loop_
_symmetry_equiv_pos_as_xyz
+X,+Y,+Z
-X,-Y,-Z
-X+0.5,+Y+0.5,-Z
+X+0.5,-Y+0.5,+Z

loop_
_atom_site_aniso_label
_atom_site_aniso_U_11
_atom_site_aniso_U_22
_atom_site_aniso_U_33
_atom_site_aniso_U_12
_atom_site_aniso_U_13
_atom_site_aniso_U_23
C1 0.033(5) 0.030(5) 0.033(5) -0.004(4) 0.012(4) -0.008(4)
C2 0.032(5) 0.019(5) 0.038(5) -0.002(4) 0.011(4) -0.003(4)
C7 0.047(5) 0.037(5) 0.026(5) -0.015(4) 0.004(4) 0.001(4)
C8 0.031(5) 0.036(5) 0.033(5) 0.001(4) 0.004(4) -0.005(4)
C9 0.034(5) 0.025(4) 0.035(5) -0.004(4) 0.011(4) 0.006(4)
C10 0.034(5) 0.027(5) 0.030(5) -0.004(4) 0.003(4) 0.001(4)
C11 0.043(6) 0.053(7) 0.040(6) -0.003(5) 0.013(5) -0.006(5)
C12 0.033(5) 0.046(6) 0.041(5) -0.014(4) 0.004(4) -0.002(5)
C13 0.052(6) 0.050(7) 0.040(6) 0.009(5) 0.014(5) 0.003(5)
C14 0.039(5) 0.036(5) 0.035(5) 0.001(4) 0.007(4) -0.004(4)
C15 0.096(9) 0.064(8) 0.017(5) 0.007(7) 0.014(5) 0.001(5)
C16 0.038(6) 0.071(8) 0.045(6) 0.003(5) -0.005(5) -0.002(6)
C17 0.072(8) 0.061(8) 0.029(5) 0.007(6) 0.006(5) 0.006(5)
C18 0.046(6) 0.060(7) 0.039(6) 0.008(5) 0.009(5) -0.005(5)
C22 0.029(5) 0.038(5) 0.034(5) 0.001(4) 0.007(4) 0.008(4)
C23 0.025(5) 0.040(5) 0.041(5) -0.003(4) 0.001(4) -0.001(4)
N24 0.071(6) 0.039(5) 0.034(4) 0.011(4) 0.001(4) 0.004(4)
N25 0.050(5) 0.049(5) 0.038(5) -0.007(4) -0.007(4) -0.014(4)
S3 0.034(1) 0.047(1) 0.036(1) -0.004(1) 0.010(1) -0.001(1)
S4 0.030(1) 0.051(2) 0.034(1) 0.002(1) 0.008(1) -0.005(1)
S5 0.037(1) 0.043(1) 0.031(1) 0.008(1) 0.008(1) 0.003(1)
S6 0.028(1) 0.045(1) 0.033(1) 0.006(1) 0.004(1) -0.001(1)
S20 0.053(2) 0.032(1) 0.041(1) -0.006(1) 0.000(1) 0.004(1)
S21 0.052(2) 0.032(1) 0.040(1) -0.008(1) 0.002(1) -0.003(1)
S26 0.076(2) 0.063(2) 0.037(1) 0.008(2) -0.011(1) -0.007(1)
Ni19 0.0242(8) 0.0261(8) 0.0297(8) -.0022(7) 0.0064(6) -.0007(7)

loop_
_atom_site_label
_atom_site_fract_x
_atom_site_fract_y
_atom_site_fract_z
_atom_site_U_iso_or_equiv
_atom_site_occupancy
_atom_site_thermal_displace_type
C1 -0.0067(8) 0.6209(6) 0.4445(6) 0.032(4) 1.000 Uani
C2 0.0470(8) 0.6201(6) 0.5425(6) 0.030(4) 1.000 Uani
C7 -0.0411(9) 0.6267(7) 0.2561(6) 0.037(5) 1.000 Uani
C8 0.2088(8) 0.6205(6) 0.7015(6) 0.033(5) 1.000 Uani
C9 -0.1602(8) 0.6467(6) 0.2848(6) 0.031(5) 1.000 Uani
C10 0.0873(8) 0.6383(6) 0.7303(6) 0.030(4) 1.000 Uani
C11 -0.0144(10) 0.6243(8) 0.1503(7) 0.045(6) 1.000 Uani
C12 0.3327(9) 0.6142(7) 0.7698(7) 0.040(5) 1.000 Uani
C13 -0.2787(10) 0.6769(8) 0.2164(7) 0.047(6) 1.000 Uani
C14 0.0642(9) 0.6578(7) 0.8344(6) 0.037(5) 1.000 Uani
C15 -0.1208(13) 0.6787(8) 0.0865(7) 0.059(7) 1.000 Uani
C16 0.3132(10) 0.6560(9) 0.8719(8) 0.052(6) 1.000 Uani
C17 -0.2584(12) 0.6572(9) 0.1107(7) 0.054(6) 1.000 Uani
C18 0.1812(10) 0.6299(8) 0.9062(7) 0.049(6) 1.000 Uani
C22 0.3981(8) 0.5410(6) 0.2841(6) 0.034(5) 1.000 Uani
C23 0.3623(9) 0.4418(7) 0.2951(7) 0.036(5) 1.000 Uani
N24 0.3665(9) 0.5732(6) 0.1930(6) 0.048(5) 1.000 Uani
N25 0.3063(8) 0.4000(6) 0.2146(6) 0.046(5) 1.000 Uani
S3 0.0870(2) 0.6039(2) 0.3490(2) 0.039(1) 1.000 Uani
S4 0.2148(2) 0.6033(2) 0.5763(2) 0.039(1) 1.000 Uani
S5 -0.1727(2) 0.6421(2) 0.4104(2) 0.037(1) 1.000 Uani
S6 -0.0456(2) 0.6394(2) 0.6381(2) 0.036(1) 1.000 Uani
S20 0.4719(3) 0.6079(2) 0.3818(2) 0.043(1) 1.000 Uani
S21 0.4022(3) 0.3852(2) 0.4081(2) 0.042(1) 1.000 Uani
S26 0.2996(3) 0.4827(2) 0.1273(2) 0.060(2) 1.000 Uani
Ni19 0.5000(13) 0.5000(10) 0.5000(9) 0.0267(8) 0.500 Uani
H11A -0.01280 0.55591 0.12710 0.08(4) 1.000 Uiso
H11B 0.07374 0.65459 0.14473 0.05(3) 1.000 Uiso
H12A 0.40413 0.65115 0.74165 0.05(3) 1.000 Uiso
H12B 0.36002 0.54503 0.77741 0.10(4) 1.000 Uiso
H13A -0.29436 0.74757 0.22455 0.09(4) 1.000 Uiso
H13B -0.35794 0.64044 0.23329 0.02(2) 1.000 Uiso
H14A -0.01532 0.62038 0.84914 0.05(3) 1.000 Uiso
H14B 0.04652 0.72828 0.84215 0.03(2) 1.000 Uiso
H15A -0.11453 0.66284 0.01585 0.05(3) 1.000 Uiso
H15B -0.10489 0.74944 0.09687 0.07(4) 1.000 Uiso
H16A 0.31818 0.72799 0.86821 0.12(5) 1.000 Uiso
H16B 0.38626 0.63218 0.92124 0.06(3) 1.000 Uiso
H17A -0.32299 0.69667 0.06679 0.10(5) 1.000 Uiso
H17B -0.27610 0.58718 0.09685 0.11(5) 1.000 Uiso
H18A 0.17921 0.55834 0.91562 0.05(3) 1.000 Uiso
H18B 0.17386 0.66226 0.97068 0.02(2) 1.000 Uiso

loop_
_geom_angle_atom_site_label_1
_geom_angle_atom_site_label_2
_geom_angle_atom_site_label_3
_geom_angle
_geom_angle_site_symmetry_1
_geom_angle_site_symmetry_2
_geom_angle_site_symmetry_3
_geom_angle_publ_flag
C2 C1 S3 122.9(7) . . . yes
C2 C1 S5 121.8(7) . . . yes
S3 C1 S5 115.3(5) . . . yes
C1 C2 S4 121.6(7) . . . yes
C1 C2 S6 123.1(7) . . . yes
S4 C2 S6 115.3(5) . . . yes
C9 C7 C11 123.6(9) . . . yes
C9 C7 S3 116.5(7) . . . yes
C11 C7 S3 119.8(7) . . . yes
C10 C8 C12 124.2(8) . . . yes
C10 C8 S4 116.4(7) . . . yes
C12 C8 S4 119.4(7) . . . yes
C7 C9 C13 124.1(9) . . . yes
C7 C9 S5 116.9(7) . . . yes
C13 C9 S5 118.9(7) . . . yes
C8 C10 C14 123.7(8) . . . yes
C8 C10 S6 116.6(7) . . . yes
C14 C10 S6 119.7(7) . . . yes
C7 C11 C15 110.5(9) . . . yes
C8 C12 C16 111.1(8) . . . yes
C9 C13 C17 111.1(9) . . . yes
C10 C14 C18 112.2(8) . . . yes
C11 C15 C17 113.3(9) . . . yes
C12 C16 C18 113.6(9) . . . yes
C13 C17 C15 114.0(9) . . . yes
C14 C18 C16 113.5(9) . . . yes
C23 C22 N24 112.5(8) . . . yes
C23 C22 S20 121.7(7) . . . yes
N24 C22 S20 125.8(8) . . . yes
C22 C23 N25 115.1(9) . . . yes
C22 C23 S21 119.3(7) . . . yes
N25 C23 S21 125.5(8) . . . yes
C22 N24 S26 107.4(7) . . . yes
C23 N25 S26 106.2(7) . . . yes
C1 S3 C7 95.6(5) . . . yes
C2 S4 C8 95.8(5) . . . yes
C1 S5 C9 95.4(5) . . . yes
C2 S6 C10 95.9(5) . . . yes
C22 S20 Ni19 102.3(5) . . . yes
C22 S20 Ni19 102.3(5) . . 2_656 yes
C23 S21 Ni19 103.1(5) . . . yes
C23 S21 Ni19 103.1(5) . . 2_656 yes
N24 S26 N25 98.8(5) . . . yes
S20 Ni19 S20 180.0 . . 2_656 yes
S20 Ni19 S21 93.4(5) . . . yes
S20 Ni19 S21 86.6(5) . . 2_656 yes
S20 Ni19 S21 86.6(5) 2_656 . . yes
S20 Ni19 S21 93.4(5) 2_656 . 2_656 yes
S21 Ni19 S21 180.0 . . 2_656 yes
C7 C11 H11A 109.8(9) . . . yes
C7 C11 H11B 109.0(9) . . . yes
C15 C11 H11A 109.0(9) . . . yes
C15 C11 H11B 109.5(10) . . . yes
H11A C11 H11B 109.0(10) . . . yes
C8 C12 H12A 109.2(9) . . . yes
C8 C12 H12B 109.0(9) . . . yes
C16 C12 H12A 109.3(9) . . . yes
C16 C12 H12B 109.2(9) . . . yes
H12A C12 H12B 109.0(9) . . . yes
C9 C13 H13A 109.3(9) . . . yes
C9 C13 H13B 109.0(9) . . . yes
C17 C13 H13A 109.0(10) . . . yes
C17 C13 H13B 109.4(10) . . . yes
H13A C13 H13B 109.0(10) . . . yes
C10 C14 H14A 108.5(8) . . . yes
C10 C14 H14B 109.1(8) . . . yes
C18 C14 H14A 109.4(9) . . . yes
C18 C14 H14B 108.7(9) . . . yes
H14A C14 H14B 109.0(9) . . . yes
C11 C15 H15A 109.1(11) . . . yes
C11 C15 H15B 108.2(10) . . . yes
C17 C15 H15A 109.4(10) . . . yes
C17 C15 H15B 107.6(11) . . . yes
H15A C15 H15B 109.0(10) . . . yes
C12 C16 H16A 108.4(10) . . . yes
C12 C16 H16B 108.9(10) . . . yes
C18 C16 H16A 107.8(10) . . . yes
C18 C16 H16B 109.1(10) . . . yes
H16A C16 H16B 109.0(11) . . . yes
C13 C17 H17A 108.9(10) . . . yes
C13 C17 H17B 108.4(10) . . . yes
C15 C17 H17A 108.8(10) . . . yes
C15 C17 H17B 107.6(11) . . . yes
H17A C17 H17B 109.0(11) . . . yes
C14 C18 H18A 108.3(9) . . . yes
C14 C18 H18B 109.1(9) . . . yes
C16 C18 H18A 107.9(10) . . . yes
C16 C18 H18B 108.9(10) . . . yes
H18A C18 H18B 109.0(10) . . . yes

loop_
_geom_bond_atom_site_label_1
_geom_bond_atom_site_label_2
_geom_bond_distance
_geom_bond_site_symmetry_1
_geom_bond_site_symmetry_2
_geom_bond_publ_flag
C1 C2 1.388(12) . . yes
C1 S3 1.718(9) . . yes
C1 S5 1.723(9) . . yes
C2 S4 1.730(9) . . yes
C2 S6 1.716(9) . . yes
C7 C9 1.343(13) . . yes
C7 C11 1.502(13) . . yes
C7 S3 1.741(10) . . yes
C8 C10 1.360(12) . . yes
C8 C12 1.483(13) . . yes
C8 S4 1.737(9) . . yes
C9 C13 1.498(14) . . yes
C9 S5 1.738(9) . . yes
C10 C14 1.494(13) . . yes
C10 S6 1.739(9) . . yes
C11 C15 1.511(16) . . yes
C12 C16 1.545(15) . . yes
C13 C17 1.509(14) . . yes
C14 C18 1.503(14) . . yes
C15 C17 1.502(18) . . yes
C16 C18 1.515(15) . . yes
C22 C23 1.435(13) . . yes
C22 N24 1.327(12) . . yes
C22 S20 1.726(10) . . yes
C23 N25 1.314(13) . . yes
C23 S21 1.739(10) . . yes
N24 S26 1.644(9) . . yes
N25 S26 1.651(9) . . yes
S20 Ni19 2.196(13) . . yes
S20 Ni19 2.196(13) . 2_656 yes
S21 Ni19 2.193(14) . . yes
S21 Ni19 2.193(14) . 2_656 yes
C11 H11A 1.000(11) . . yes
C11 H11B 1.000(10) . . yes
C12 H12A 1.000(10) . . yes
C12 H12B 1.000(11) . . yes
C13 H13A 1.000(11) . . yes
C13 H13B 1.000(11) . . yes
C14 H14A 1.000(10) . . yes
C14 H14B 1.000(10) . . yes
C15 H15A 1.000(10) . . yes
C15 H15B 1.000(12) . . yes
C16 H16A 1.000(13) . . yes
C16 H16B 1.000(11) . . yes
C17 H17A 1.000(12) . . yes
C17 H17B 1.000(12) . . yes
C18 H18A 1.000(12) . . yes
C18 H18B 1.000(10) . . yes

loop_
_geom_contact_atom_site_label_1
_geom_contact_atom_site_label_2
_geom_contact_distance
_geom_contact_site_symmetry_1
_geom_contact_site_symmetry_2
_geom_contact_publ_flag
C1 C1 3.67(1) 1_555 2_566 ?
C1 C2 3.37(1) 1_555 2_566 ?
C1 S4 3.748(9) 1_555 2_566 ?
C1 S6 3.833(9) 1_555 2_566 ?
C1 S20 3.854(9) 1_555 4_575 ?
C2 C2 3.62(1) 1_555 2_566 ?
C2 S3 3.760(8) 1_555 2_566 ?
C2 S5 3.879(8) 1_555 2_566 ?
C2 S21 3.758(8) 1_555 3_556 ?
C7 C8 3.90(1) 1_555 2_566 ?
C7 C10 3.71(1) 1_555 2_566 ?
C7 C13 3.89(1) 1_555 4_675 ?
C7 H13A 3.122(9) 1_555 4_675 ?
C8 C9 3.74(1) 1_555 2_566 ?
C8 Ni19 4.58(2) 1_555 2_666 ?
C9 S20 3.835(9) 1_555 4_575 ?
C10 S3 3.889(9) 1_555 2_566 ?
C11 C13 3.69(1) 1_555 4_675 ?
C11 C14 3.95(1) 1_555 2_566 ?
C11 C18 3.95(2) 1_555 2_566 ?
C11 H13A 2.943(9) 1_555 4_675 ?
C11 H18A 3.11(1) 1_555 2_566 ?
C12 C14 3.98(1) 1_555 4_675 ?
C12 C22 3.62(1) 1_555 2_666 ?
C12 C23 3.41(1) 1_555 2_666 ?
C12 S21 3.831(9) 1_555 2_666 ?
C12 Ni19 4.52(2) 1_555 2_666 ?
C12 H14B 3.156(9) 1_555 4_675 ?
C13 C22 3.99(1) 1_555 1_455 ?
C13 S3 3.87(1) 1_555 4_575 ?
C13 S20 3.71(1) 1_555 1_455 ?
C13 H11B 2.88(1) 1_555 4_575 ?
C13 H12B 3.19(1) 1_555 2_566 ?
C14 C16 3.70(1) 1_555 4_575 ?
C14 H11A 3.062(9) 1_555 2_566 ?
C14 H16A 3.038(9) 1_555 4_575 ?
C15 C16 3.72(1) 1_555 4_574 ?
C16 H14B 2.93(1) 1_555 4_675 ?
C17 S26 3.77(1) 1_555 2_565 ?
C17 H11B 3.18(1) 1_555 4_575 ?
C17 H18A 3.12(1) 1_555 2_566 ?
C17 H18B 3.18(1) 1_555 4_574 ?
C18 S26 3.73(1) 1_555 1_556 ?
C18 H11A 3.10(1) 1_555 2_566 ?
C18 H17B 3.16(1) 1_555 2_566 ?
C22 Ni19 3.07(2) 1_555 2_666 ?
C22 H12B 2.940(9) 1_555 2_666 ?
C22 H13B 2.986(9) 1_555 1_655 ?
C23 S6 3.622(9) 1_555 2_566 ?
C23 Ni19 3.09(2) 1_555 2_666 ?
C23 H12A 2.795(9) 1_555 2_666 ?
C23 H12B 3.101(9) 1_555 2_666 ?
S3 S6 3.403(4) 1_555 2_566 ?
S3 H13A 3.009(2) 1_555 4_675 ?
S4 S5 3.432(4) 1_555 2_566 ?
S4 Ni19 3.50(1) 1_555 2_666 ?
S5 S20 3.618(4) 1_555 1_455 ?
S5 S20 3.800(4) 1_555 4_575 ?
S5 S21 3.615(3) 1_555 2_566 ?
S5 Ni19 4.17(1) 1_555 1_455 ?
S5 Ni19 4.17(1) 1_555 2_566 ?
S6 S21 3.622(3) 1_555 2_566 ?
S6 S21 3.785(3) 1_555 3_556 ?
S20 S21 3.010(3) 1_555 2_666 ?
S20 H13B 2.850(3) 1_555 1_655 ?
S21 H12A 3.040(3) 1_555 2_666 ?
H11A H18A 2.3405 1_555 2_566 ?
H11B H13A 2.1189 1_555 4_675 ?
H17A H18B 2.3532 1_555 4_574 ?
H17B H18A 2.2581 1_555 2_566 ?
C1 C1 3.67(1) 1_555 2_566 ?
C1 C2 3.37(1) 1_555 2_566 ?
C1 S4 3.748(9) 1_555 2_566 ?
C1 S6 3.833(9) 1_555 2_566 ?
C1 S20 3.854(9) 1_555 4_575 ?
C2 C2 3.62(1) 1_555 2_566 ?
C2 S3 3.760(8) 1_555 2_566 ?
C2 S5 3.879(8) 1_555 2_566 ?
C2 S21 3.758(8) 1_555 3_556 ?
C7 C8 3.90(1) 1_555 2_566 ?
C7 C10 3.71(1) 1_555 2_566 ?
C7 C13 3.89(1) 1_555 4_675 ?
C7 H13A 3.122(9) 1_555 4_675 ?
C8 C9 3.74(1) 1_555 2_566 ?
C8 Ni19 4.58(2) 1_555 2_666 ?
C9 S20 3.835(9) 1_555 4_575 ?
C10 S3 3.889(9) 1_555 2_566 ?
C11 C13 3.69(1) 1_555 4_675 ?
C11 C14 3.95(1) 1_555 2_566 ?
C11 C18 3.95(2) 1_555 2_566 ?
C11 H13A 2.943(9) 1_555 4_675 ?
C11 H18A 3.11(1) 1_555 2_566 ?
C12 C14 3.98(1) 1_555 4_675 ?
C12 C22 3.62(1) 1_555 2_666 ?
C12 C23 3.41(1) 1_555 2_666 ?
C12 S21 3.831(9) 1_555 2_666 ?
C12 Ni19 4.52(2) 1_555 2_666 ?
C12 H14B 3.156(9) 1_555 4_675 ?
C13 C22 3.99(1) 1_555 1_455 ?
C13 S3 3.87(1) 1_555 4_575 ?
C13 S20 3.71(1) 1_555 1_455 ?
C13 H11B 2.88(1) 1_555 4_575 ?
C13 H12B 3.19(1) 1_555 2_566 ?
C14 C16 3.70(1) 1_555 4_575 ?
C14 H11A 3.062(9) 1_555 2_566 ?
C14 H16A 3.038(9) 1_555 4_575 ?
C15 C16 3.72(1) 1_555 4_574 ?
C16 H14B 2.93(1) 1_555 4_675 ?
C17 S26 3.77(1) 1_555 2_565 ?
C17 H11B 3.18(1) 1_555 4_575 ?
C17 H18A 3.12(1) 1_555 2_566 ?
C17 H18B 3.18(1) 1_555 4_574 ?
C18 S26 3.73(1) 1_555 1_556 ?
C18 H11A 3.10(1) 1_555 2_566 ?
C18 H17B 3.16(1) 1_555 2_566 ?
C22 Ni19 3.07(2) 1_555 2_666 ?
C22 H12B 2.940(9) 1_555 2_666 ?
C22 H13B 2.986(9) 1_555 1_655 ?
C23 S6 3.622(9) 1_555 2_566 ?
C23 Ni19 3.09(2) 1_555 2_666 ?
C23 H12A 2.795(9) 1_555 2_666 ?
C23 H12B 3.101(9) 1_555 2_666 ?
S3 S6 3.403(4) 1_555 2_566 ?
S3 H13A 3.009(2) 1_555 4_675 ?
S4 S5 3.432(4) 1_555 2_566 ?
S4 Ni19 3.50(1) 1_555 2_666 ?
S5 S20 3.618(4) 1_555 1_455 ?
S5 S20 3.800(4) 1_555 4_575 ?
S5 S21 3.615(3) 1_555 2_566 ?
S5 Ni19 4.17(1) 1_555 1_455 ?
S5 Ni19 4.17(1) 1_555 2_566 ?
S6 S21 3.622(3) 1_555 2_566 ?
S6 S21 3.785(3) 1_555 3_556 ?
S20 S21 3.010(3) 1_555 2_666 ?
S20 H13B 2.850(3) 1_555 1_655 ?
S21 H12A 3.040(3) 1_555 2_666 ?
H11A H18A 2.3405 1_555 2_566 ?
H11B H13A 2.1189 1_555 4_675 ?
H17A H18B 2.3532 1_555 4_574 ?
H17B H18A 2.2581 1_555 2_566 ?

loop_
_geom_torsion_atom_site_label_1
_geom_torsion_atom_site_label_2
_geom_torsion_atom_site_label_3
_geom_torsion_atom_site_label_4
_geom_torsion
_geom_torsion_site_symmetry_1
_geom_torsion_site_symmetry_2
_geom_torsion_site_symmetry_3
_geom_torsion_site_symmetry_4
_geom_torsion_publ_flag
C2 C1 S3 C7 -174.2(9) . . . . yes
S3 C1 C2 S4 0.8(5) . . . . yes
S3 C1 C2 S6 178.7(12) . . . . yes
C2 C1 S5 C9 173.1(8) . . . . yes
S5 C1 C2 S4 -177.6(11) . . . . yes
S5 C1 C2 S6 0.3(5) . . . . yes
S5 C1 S3 C7 4.3(6) . . . . yes
S3 C1 S5 C9 -5.4(6) . . . . yes
C1 C2 S4 C8 175.5(8) . . . . yes
C1 C2 S6 C10 -175.0(9) . . . . yes
S6 C2 S4 C8 -2.5(6) . . . . yes
S4 C2 S6 C10 3.0(5) . . . . yes
C11 C7 C9 C13 -5.1(9) . . . . yes
C9 C7 C11 C15 19.2(10) . . . . yes
C11 C7 C9 S5 177.9(13) . . . . yes
C9 C7 S3 C1 -0.9(8) . . . . yes
S3 C7 C9 C13 174.3(13) . . . . yes
S3 C7 C9 S5 -2.7(5) . . . . yes
C11 C7 S3 C1 178.5(8) . . . . yes
S3 C7 C11 C15 -160.1(12) . . . . yes
C12 C8 C10 C14 2.5(9) . . . . yes
C10 C8 C12 C16 -14.7(9) . . . . yes
C12 C8 C10 S6 -178.4(12) . . . . yes
C10 C8 S4 C2 0.9(8) . . . . yes
S4 C8 C10 C14 -178.1(12) . . . . yes
S4 C8 C10 S6 1.1(5) . . . . yes
C12 C8 S4 C2 -179.7(8) . . . . yes
S4 C8 C12 C16 165.9(11) . . . . yes
C7 C9 C13 C17 14.7(9) . . . . yes
C7 C9 S5 C1 4.9(8) . . . . yes
C13 C9 S5 C1 -172.3(8) . . . . yes
S5 C9 C13 C17 -168.3(11) . . . . yes
C8 C10 C14 C18 -15.2(9) . . . . yes
C8 C10 S6 C2 -2.4(8) . . . . yes
C14 C10 S6 C2 176.7(8) . . . . yes
S6 C10 C14 C18 165.7(11) . . . . yes
C7 C11 C15 C17 -43.9(10) . . . . yes
C8 C12 C16 C18 40.1(9) . . . . yes
C9 C13 C17 C15 -39.7(10) . . . . yes
C10 C14 C18 C16 40.7(9) . . . . yes
C11 C15 C17 C13 56.9(11) . . . . yes
C12 C16 C18 C14 -55.2(10) . . . . yes
N24 C22 C23 N25 0.5(9) . . . . yes
N24 C22 C23 S21 177.3(11) . . . . yes
C23 C22 N24 S26 -1.1(7) . . . . yes
S20 C22 C23 N25 179.7(12) . . . . yes
S20 C22 C23 S21 -3.5(6) . . . . yes
C23 C22 S20 Ni19 4.3(8) . . . . yes
S20 C22 N24 S26 179.8(11) . . . . yes
N24 C22 S20 Ni19 -176.7(10) . . . . yes
C22 C23 N25 S26 0.4(7) . . . . yes
C22 C23 S21 Ni19 0.7(8) . . . . yes
S21 C23 N25 S26 -176.2(11) . . . . yes
N25 C23 S21 Ni19 177.1(10) . . . . yes
C22 N24 S26 N25 1.2(7) . . . . yes
C23 N25 S26 N24 -0.9(7) . . . . yes
C22 S20 Ni19 S21 -2.9(5) . . . . yes
Ni19 S20 C22 C23 4.3(8) . . . . yes
Ni19 S20 C22 N24 -176.7(10) . . . . yes
C22 S20 Ni19 S21 -2.9(5) . . . . yes
C23 S21 Ni19 S20 1.5(5) . . . . yes
Ni19 S21 C23 C22 0.7(8) . . . . yes
Ni19 S21 C23 N25 177.1(10) . . . . yes
C23 S21 Ni19 S20 1.5(5) . . . . yes
S21 Ni19 S20 C22 177.1(6) . . . . yes
S20 Ni19 S21 C23 -178.5(6) . . . . yes
C9 C7 C11 H11A -101.0(12) . . . . yes
C9 C7 C11 H11B 139.7(13) . . . . yes
S3 C7 C11 H11A 79.7(10) . . . . yes
S3 C7 C11 H11B -39.7(8) . . . . yes
C10 C8 C12 H12A -135.4(13) . . . . yes
C10 C8 C12 H12B 105.6(12) . . . . yes
S4 C8 C12 H12A 45.2(8) . . . . yes
S4 C8 C12 H12B -73.8(9) . . . . yes
C7 C9 C13 H13A -105.6(13) . . . . yes
C7 C9 C13 H13B 135.4(13) . . . . yes
S5 C9 C13 H13A 71.3(9) . . . . yes
S5 C9 C13 H13B -47.7(8) . . . . yes
C8 C10 C14 H14A -136.1(12) . . . . yes
C8 C10 C14 H14B 105.2(12) . . . . yes
S6 C10 C14 H14A 44.8(7) . . . . yes
S6 C10 C14 H14B -73.9(9) . . . . yes
C7 C11 C15 H15A -166.1(13) . . . . yes
C7 C11 C15 H15B 75.4(11) . . . . yes
H11A C11 C15 C17 76.8(11) . . . . yes
H11A C11 C15 H15A -45.4(10) . . . . yes
H11A C11 C15 H15B -163.9(13) . . . . yes
H11B C11 C15 C17 -164.0(13) . . . . yes
H11B C11 C15 H15A 73.8(11) . . . . yes
H11B C11 C15 H15B -44.7(10) . . . . yes
C8 C12 C16 H16A -79.6(10) . . . . yes
C8 C12 C16 H16B 161.9(12) . . . . yes
H12A C12 C16 C18 160.7(13) . . . . yes
H12A C12 C16 H16A 40.9(10) . . . . yes
H12A C12 C16 H16B -77.5(11) . . . . yes
H12B C12 C16 C18 -80.2(11) . . . . yes
H12B C12 C16 H16A 160.1(13) . . . . yes
H12B C12 C16 H16B 41.6(10) . . . . yes
C9 C13 C17 H17A -161.4(13) . . . . yes
C9 C13 C17 H17B 80.1(11) . . . . yes
H13A C13 C17 C15 80.8(11) . . . . yes
H13A C13 C17 H17A -40.9(10) . . . . yes
H13A C13 C17 H17B -159.4(13) . . . . yes
H13B C13 C17 C15 -160.1(14) . . . . yes
H13B C13 C17 H17A 78.2(11) . . . . yes
H13B C13 C17 H17B -40.3(10) . . . . yes
C10 C14 C18 H18A -79.1(10) . . . . yes
C10 C14 C18 H18B 162.4(12) . . . . yes
H14A C14 C18 C16 161.2(12) . . . . yes
H14A C14 C18 H18A 41.3(9) . . . . yes
H14A C14 C18 H18B -77.2(10) . . . . yes
H14B C14 C18 C16 -80.0(10) . . . . yes
H14B C14 C18 H18A 160.2(12) . . . . yes
H14B C14 C18 H18B 41.7(9) . . . . yes
C11 C15 C17 H17A 178.7(14) . . . . yes
C11 C15 C17 H17B -63.3(11) . . . . yes
H15A C15 C17 C13 179.0(14) . . . . yes
H15A C15 C17 H17A -59.3(11) . . . . yes
H15A C15 C17 H17B 58.7(11) . . . . yes
H15B C15 C17 C13 -62.7(11) . . . . yes
H15B C15 C17 H17A 59.1(11) . . . . yes
H15B C15 C17 H17B 177.1(14) . . . . yes
C12 C16 C18 H18A 64.8(10) . . . . yes
C12 C16 C18 H18B -177.0(13) . . . . yes
H16A C16 C18 C14 64.9(10) . . . . yes
H16A C16 C18 H18A -175.1(13) . . . . yes
H16A C16 C18 H18B -56.9(11) . . . . yes
H16B C16 C18 C14 -176.9(13) . . . . yes
H16B C16 C18 H18A -56.9(11) . . . . yes
H16B C16 C18 H18B 61.3(11) . . . . yes
